data_7242345
loop_
_publ_author_name
'Rao, H. Surya Prakash'
'Saha, Ahana'
'Vijjapu, Satish'

_publ_section_title
;
 Studies in the rearrangement reactions involving camphorquinone
;
_journal_issue 13
_journal_name_full 'RSC Advances'
_journal_page_first 7180
_journal_page_last 7186
_journal_paper_doi 10.1039/D0RA09839F
_journal_volume 11
_journal_year 2021
_chemical_absolute_configuration ad
_chemical_formula_moiety 'C13 H21 I O2'
_chemical_formula_sum 'C13 H21 I O2'
_chemical_formula_weight 336.20
_chemical_melting_point 'Not available as it was semi solid'
_chemical_name_common Nil
_chemical_name_systematic (2S,3aR,6S,7aR,8S)-2-(iodomethyl)-6,7,7-trimethylhexahydro-2H-3a,6-methanobenzofuran-8-ol
_space_group_crystal_system triclinic
_space_group_IT_number 1
_space_group_name_Hall 'P 1'
_space_group_name_H-M_alt 'P 1'
_atom_sites_solution_hydrogens geom
_audit_creation_method SHELXL-2018/3
_audit_update_record
;
2020-12-27 deposited with the CCDC.	2021-01-18 downloaded from the CCDC.
;
_cell_angle_alpha 99.910(2)
_cell_angle_beta 106.378(2)
_cell_angle_gamma 95.260(2)
_cell_formula_units_Z 4
_cell_length_a 11.3843(5)
_cell_length_b 11.4267(5)
_cell_length_c 11.6597(5)
_cell_measurement_reflns_used 9993
_cell_measurement_temperature 296(2)
_cell_measurement_theta_max 25.98
_cell_measurement_theta_min 2.80
_cell_volume 1417.63(11)
_computing_cell_refinement 'SAINT v8.34A (Bruker, 2013)'
_computing_data_reduction 'SAINT v8.34A (Bruker, 2013)'
_computing_molecular_graphics
;
ORTEP-3 for Windows (Farrugia, 2012), PLATON (Spek, 2020) and
Mercury
(Macrae <i>et al.</i>,  2020)
;
_computing_publication_material
;
ORTEP-3 for Windows (Farrugia, 2012), PLATON (Spek, 2020) and
Mercury
(Macrae <i>et al.</i>,  2020)
;
_computing_structure_refinement 'SHELXL-2018/3 (Sheldrick, 2018)'
_computing_structure_solution 'SHELXT (Sheldrick, 2015)'
_diffrn_ambient_temperature 296(2)
_diffrn_measured_fraction_theta_full 0.992
_diffrn_measured_fraction_theta_max 0.963
_diffrn_measurement_device_type 'Bruker APEX-II CCD'
_diffrn_measurement_method '\w scans'
_diffrn_radiation_type MoK\a
_diffrn_radiation_wavelength 0.71073
_diffrn_reflns_av_R_equivalents 0.0226
_diffrn_reflns_av_unetI/netI 0.0377
_diffrn_reflns_Laue_measured_fraction_full 0.992
_diffrn_reflns_Laue_measured_fraction_max 0.963
_diffrn_reflns_limit_h_max 14
_diffrn_reflns_limit_h_min -14
_diffrn_reflns_limit_k_max 14
_diffrn_reflns_limit_k_min -14
_diffrn_reflns_limit_l_max 12
_diffrn_reflns_limit_l_min -14
_diffrn_reflns_number 19906
_diffrn_reflns_point_group_measured_fraction_full 0.853
_diffrn_reflns_point_group_measured_fraction_max 0.806
_diffrn_reflns_theta_full 25.242
_diffrn_reflns_theta_max 26.783
_diffrn_reflns_theta_min 1.829
_diffrn_source 'fine-focus sealed tube'
_exptl_absorpt_coefficient_mu 2.245
_exptl_absorpt_correction_T_max 0.7454
_exptl_absorpt_correction_T_min 0.5314
_exptl_absorpt_correction_type multi-scan
_exptl_absorpt_process_details
;
SADABS-2014/5 (Bruker,2014/5) was used for absorption correction.
wR2(int) was 0.0799 before and 0.0460 after correction.
The Ratio of minimum to maximum transmission is 0.7129.
The \l/2 correction factor is 0.00150.
;
_exptl_crystal_colour 'clear whiteish colourless'
_exptl_crystal_density_diffrn 1.575
_exptl_crystal_density_method 'not measured'
_exptl_crystal_description 'rectangular block'
_exptl_crystal_F_000 672
_exptl_crystal_size_max 0.250
_exptl_crystal_size_mid 0.160
_exptl_crystal_size_min 0.100
_refine_diff_density_max 3.724
_refine_diff_density_min -0.722
_refine_diff_density_rms 0.130
_refine_ls_abs_structure_details
;
 Flack x determined using 3091 quotients [(I+)-(I-)]/[(I+)+(I-)]
 (Parsons, Flack and Wagner, Acta Cryst. B69 (2013) 249-259).
;
_refine_ls_abs_structure_Flack 0.046(10)
_refine_ls_extinction_method none
_refine_ls_goodness_of_fit_ref 1.080
_refine_ls_hydrogen_treatment constr
_refine_ls_matrix_type full
_refine_ls_number_parameters 593
_refine_ls_number_reflns 9782
_refine_ls_number_restraints 3
_refine_ls_restrained_S_all 1.080
_refine_ls_R_factor_all 0.0650
_refine_ls_R_factor_gt 0.0576
_refine_ls_shift/su_max 0.000
_refine_ls_shift/su_mean 0.000
_refine_ls_structure_factor_coef Fsqd
_refine_ls_weighting_details 'w=1/[\s^2^(Fo^2^)+(0.1086P)^2^+1.6149P] where P=(Fo^2^+2Fc^2^)/3'
_refine_ls_weighting_scheme calc
_refine_ls_wR_factor_gt 0.1656
_refine_ls_wR_factor_ref 0.1725
_reflns_Friedel_coverage 0.674
_reflns_Friedel_fraction_full 0.713
_reflns_Friedel_fraction_max 0.649
_reflns_number_gt 8412
_reflns_number_total 9782
_reflns_threshold_expression 'I > 2\s(I)'
_cod_data_source_file d0ra09839f2.cif
_cod_data_source_block shelx
_cod_database_code 7242345
_shelx_shelxl_version_number 2018/3
_shelx_space_group_comment
;
The symmetry employed for this shelxl refinement is uniquely defined
by the following loop, which should always be used as a source of
symmetry information in preference to the above space-group names.
They are only intended as comments.
;
_shelx_estimated_absorpt_t_min 0.604
_shelx_estimated_absorpt_t_max 0.807

loop_
_space_group_symop_operation_xyz
'x, y, z'

loop_
_atom_site_label
_atom_site_type_symbol
_atom_site_fract_x
_atom_site_fract_y
_atom_site_fract_z
_atom_site_U_iso_or_equiv
_atom_site_adp_type
_atom_site_occupancy
_atom_site_site_symmetry_order
_atom_site_calc_flag
_atom_site_refinement_flags_posn
_atom_site_refinement_flags_adp
_atom_site_refinement_flags_occupancy
_atom_site_disorder_assembly
_atom_site_disorder_group
I001 I 0.71021(8) 0.67187(9) 0.19590(8) 0.0703(3) Uani 1 1 d . . . . .
I002 I 0.91068(8) 0.35822(9) 0.83934(10) 0.0745(3) Uani 1 1 d . . . . .
I003 I 0.31238(9) 0.83776(9) 0.86359(12) 0.0894(4) Uani 1 1 d . . . . .
I004 I 0.12553(9) 0.15874(11) 0.12759(12) 0.0861(4) Uani 1 1 d . . . . .
O005 O 0.6041(12) 0.0557(8) 0.3375(10) 0.067(3) Uani 1 1 d . . . . .
H005 H 0.567593 0.032354 0.382687 0.101 Uiso 1 1 calc R U . . .
O006 O 0.6436(9) 0.6606(8) 0.6337(8) 0.056(2) Uani 1 1 d . . . . .
H006 H 0.599663 0.599641 0.633830 0.083 Uiso 1 1 calc R U . . .
O007 O 0.6233(8) 0.9159(9) 0.7326(9) 0.059(2) Uani 1 1 d . . . . .
O008 O 0.4257(8) 0.7730(7) 0.3581(8) 0.055(2) Uani 1 1 d . . . . .
O009 O 0.5173(8) 0.2408(8) 0.6877(10) 0.069(3) Uani 1 1 d . . . . .
O00A O 0.3345(9) 0.5884(10) 0.4458(9) 0.064(2) Uani 1 1 d . . . . .
H00A H 0.373078 0.656242 0.460635 0.096 Uiso 1 1 calc R U . . .
O00B O 0.4472(8) 0.4711(9) 0.6257(8) 0.058(2) Uani 1 1 d . . . . .
H00D H 0.523053 0.485266 0.649480 0.087 Uiso 1 1 calc R U . . .
C00C C 0.7366(10) 0.7887(9) 0.8468(9) 0.037(2) Uani 1 1 d . . . . .
C00D C 0.7469(11) 0.6887(9) 0.7423(11) 0.044(2) Uani 1 1 d . . . . .
H00G H 0.763309 0.615514 0.773405 0.053 Uiso 1 1 calc R U . . .
C00E C 0.9458(12) 0.7619(14) 0.8636(15) 0.061(3) Uani 1 1 d . . . . .
H00H H 1.014639 0.826531 0.885328 0.074 Uiso 1 1 calc R U . . .
H00I H 0.977843 0.687709 0.875625 0.074 Uiso 1 1 calc R U . . .
C00F C 0.7484(10) 0.9016(8) 0.7920(10) 0.038(2) Uani 1 1 d . . . . .
H00J H 0.787981 0.971655 0.857832 0.046 Uiso 1 1 calc R U . . .
O00G O 0.5015(9) 0.1600(10) 0.1139(8) 0.067(3) Uani 1 1 d . . . . .
C00H C 0.6145(11) 0.4102(10) 0.8497(10) 0.043(2) Uani 1 1 d . . . . .
H00E H 0.650025 0.386231 0.926526 0.052 Uiso 1 1 calc R U . . .
H00F H 0.651209 0.491653 0.854841 0.052 Uiso 1 1 calc R U . . .
C00I C 0.8638(12) 0.7500(11) 0.7297(12) 0.049(3) Uani 1 1 d . . . . .
C00J C 0.2756(9) 0.3990(9) 0.7084(10) 0.040(2) Uani 1 1 d . . . . .
C00K C 0.2438(12) 0.5664(11) 0.3283(12) 0.049(3) Uani 1 1 d . . . . .
H00K H 0.212275 0.480293 0.302333 0.059 Uiso 1 1 calc R U . . .
C00L C 0.4309(11) 0.2712(9) 0.7511(11) 0.042(2) Uani 1 1 d . . . . .
H00L H 0.432095 0.219744 0.810350 0.050 Uiso 1 1 calc R U . . .
C00M C 0.6325(10) 0.3226(10) 0.7416(10) 0.042(2) Uani 1 1 d . . . . .
H00M H 0.646089 0.368042 0.681309 0.051 Uiso 1 1 calc R U . . .
C00N C 0.4755(10) 0.3990(9) 0.8177(9) 0.038(2) Uani 1 1 d . . . . .
C00O C 0.5011(11) 0.6959(10) 0.3050(11) 0.044(2) Uani 1 1 d . . . . .
H00O H 0.557954 0.666715 0.370458 0.053 Uiso 1 1 calc R U . . .
C00P C 0.7302(12) 0.2027(13) 0.2148(12) 0.057(3) Uani 1 1 d . . . . .
C00Q C 0.5380(10) 0.8476(10) 0.7752(11) 0.043(2) Uani 1 1 d . . . . .
H00Q H 0.486014 0.783854 0.707832 0.052 Uiso 1 1 calc R U . . .
C00R C 0.6521(14) 0.1779(11) 0.3819(11) 0.055(3) Uani 1 1 d . . . . .
H00R H 0.662255 0.198550 0.469596 0.066 Uiso 1 1 calc R U . . .
C00S C 0.2949(9) 0.2657(9) 0.6697(10) 0.038(2) Uani 1 1 d . . . . .
C00U C 0.4030(10) 0.4696(9) 0.7259(11) 0.041(2) Uani 1 1 d . . . . .
H00U H 0.407015 0.552373 0.768340 0.049 Uiso 1 1 calc R U . . .
C00V C 0.6180(9) 0.7912(9) 0.8758(10) 0.039(2) Uani 1 1 d . . . . .
H00N H 0.630576 0.839889 0.956282 0.047 Uiso 1 1 calc R U . . .
H00P H 0.579820 0.710753 0.872491 0.047 Uiso 1 1 calc R U . . .
C00W C 0.1337(11) 0.6377(12) 0.3146(11) 0.049(3) Uani 1 1 d . . . . .
C00X C 0.8317(10) 0.8776(9) 0.7072(10) 0.041(2) Uani 1 1 d . . . . .
C00Y C 0.0657(14) 0.5828(17) 0.1782(14) 0.073(4) Uani 1 1 d . . . . .
H00B H 0.019136 0.504536 0.169027 0.087 Uiso 1 1 calc R U . . .
H00C H 0.009257 0.634674 0.142577 0.087 Uiso 1 1 calc R U . . .
C00Z C 0.7711(13) 0.2205(11) 0.3595(11) 0.057(3) Uani 1 1 d . . . . .
C010 C 0.7912(15) 0.3520(14) 0.4260(15) 0.070(4) Uani 1 1 d . . . . .
H5AA H 0.843478 0.402211 0.395194 0.084 Uiso 1 1 calc R U . . .
H H 0.828565 0.360422 0.513297 0.084 Uiso 1 1 calc R U . . .
C011 C 0.3020(10) 0.7451(9) 0.2699(12) 0.044(2) Uani 1 1 d . . . . .
H011 H 0.296133 0.785371 0.201225 0.052 Uiso 1 1 calc R U . . .
C012 C 0.7674(15) 0.8794(14) 0.5751(12) 0.064(3) Uani 1 1 d . . . . .
H0AA H 0.691155 0.824529 0.546598 0.097 Uiso 1 1 calc R U . . .
HA H 0.819907 0.855644 0.526437 0.097 Uiso 1 1 calc R U . . .
HB H 0.750172 0.959024 0.568439 0.097 Uiso 1 1 calc R U . . .
C013 C 0.1984(13) 0.7712(13) 0.3303(14) 0.060(3) Uani 1 1 d . . . . .
C014 C 0.9467(13) 0.9748(13) 0.7462(16) 0.067(4) Uani 1 1 d . . . . .
H1AA H 0.921303 1.050326 0.732461 0.101 Uiso 1 1 calc R U . . .
HC H 1.000953 0.952563 0.698999 0.101 Uiso 1 1 calc R U . . .
HD H 0.989296 0.981930 0.831366 0.101 Uiso 1 1 calc R U . . .
C015 C 0.9140(16) 0.6796(13) 0.6355(19) 0.077(5) Uani 1 1 d . . . . .
H2AA H 0.958291 0.619989 0.669871 0.116 Uiso 1 1 calc R U . . .
HE H 0.968834 0.733373 0.612405 0.116 Uiso 1 1 calc R U . . .
HF H 0.846480 0.640870 0.564673 0.116 Uiso 1 1 calc R U . . .
C016 C 0.2879(12) 0.6084(9) 0.2292(11) 0.049(3) Uani 1 1 d . . . . .
C017 C 0.2735(13) 0.4251(14) 0.8404(14) 0.064(4) Uani 1 1 d . . . . .
H01P H 0.217925 0.363466 0.854557 0.076 Uiso 1 1 calc R U . . .
H01Q H 0.247776 0.502562 0.860830 0.076 Uiso 1 1 calc R U . . .
C018 C 0.5770(11) 0.2656(10) 0.3174(10) 0.046(2) Uani 1 1 d . . . . .
C019 C 0.4147(12) 0.5900(12) 0.2168(14) 0.061(3) Uani 1 1 d . . . . .
H01A H 0.437073 0.515060 0.238485 0.073 Uiso 1 1 calc R U . . .
H01B H 0.416142 0.589363 0.133968 0.073 Uiso 1 1 calc R U . . .
C01A C 0.6577(16) 0.3851(12) 0.3965(14) 0.069(4) Uani 1 1 d . . . . .
H6AA H 0.635368 0.409359 0.470604 0.083 Uiso 1 1 calc R U . . .
HG H 0.649489 0.449196 0.351297 0.083 Uiso 1 1 calc R U . . .
C01B C 0.2810(13) 0.2292(14) 0.5361(12) 0.064(3) Uani 1 1 d . . . . .
H01R H 0.200318 0.240395 0.489081 0.096 Uiso 1 1 calc R U . . .
H01S H 0.290681 0.146230 0.517183 0.096 Uiso 1 1 calc R U . . .
H01T H 0.343047 0.277792 0.516530 0.096 Uiso 1 1 calc R U . . .
C01C C 0.5745(13) 0.7693(11) 0.2491(14) 0.059(3) Uani 1 1 d . . . . .
H01C H 0.615785 0.843028 0.307254 0.071 Uiso 1 1 calc R U . . .
H01D H 0.519745 0.790531 0.177996 0.071 Uiso 1 1 calc R U . . .
C01D C 0.7330(12) 0.2485(11) 0.7715(14) 0.058(3) Uani 1 1 d . . . . .
H01U H 0.729458 0.190528 0.698760 0.070 Uiso 1 1 calc R U . . .
H01V H 0.721252 0.204504 0.832481 0.070 Uiso 1 1 calc R U . . .
C01E C 0.4399(13) 0.2422(13) 0.2867(12) 0.059(3) Uani 1 1 d . . . . .
H7AA H 0.404456 0.315628 0.279988 0.071 Uiso 1 1 calc R U . . .
HH H 0.415476 0.207121 0.348056 0.071 Uiso 1 1 calc R U . . .
C01F C 0.3993(12) 0.1538(12) 0.1636(12) 0.055(3) Uani 1 1 d . . . . .
H8AA H 0.383969 0.072621 0.178057 0.066 Uiso 1 1 calc R U . . .
C01G C 0.6013(12) 0.2470(11) 0.1930(10) 0.048(3) Uani 1 1 d . . . . .
H9AA H 0.602569 0.322273 0.163554 0.058 Uiso 1 1 calc R U . . .
C01H C 0.1660(12) 0.4371(13) 0.6253(15) 0.063(3) Uani 1 1 d . . . . .
H01W H 0.184596 0.450503 0.552870 0.095 Uiso 1 1 calc R U . . .
H01X H 0.147350 0.510016 0.666515 0.095 Uiso 1 1 calc R U . . .
H01Y H 0.095904 0.375239 0.603428 0.095 Uiso 1 1 calc R U . . .
C01I C 0.2026(14) 0.1755(12) 0.7003(18) 0.068(4) Uani 1 1 d . . . . .
H01Z H 0.199152 0.204449 0.781481 0.102 Uiso 1 1 calc R U . . .
HI H 0.230180 0.098411 0.695520 0.102 Uiso 1 1 calc R U . . .
HJ H 0.121784 0.168233 0.642923 0.102 Uiso 1 1 calc R U . . .
C01J C 0.7321(17) 0.0779(14) 0.1492(15) 0.075(4) Uani 1 1 d . . . . .
H0BA H 0.816091 0.062516 0.165427 0.113 Uiso 1 1 calc R U . . .
HK H 0.695550 0.070770 0.062946 0.113 Uiso 1 1 calc R U . . .
HL H 0.685838 0.020734 0.177498 0.113 Uiso 1 1 calc R U . . .
C01K C 0.4583(12) 0.9328(12) 0.8178(14) 0.057(3) Uani 1 1 d . . . . .
H3AA H 0.423035 0.974947 0.753788 0.068 Uiso 1 1 calc R U . . .
HM H 0.508872 0.991944 0.888867 0.068 Uiso 1 1 calc R U . . .
C01L C 0.8558(12) 0.7904(14) 0.9404(12) 0.059(3) Uani 1 1 d . . . . .
H4AA H 0.849101 0.729794 0.988121 0.071 Uiso 1 1 calc R U . . .
HN H 0.883358 0.868495 0.994981 0.071 Uiso 1 1 calc R U . . .
C01M C 0.4151(14) 0.4246(18) 0.9191(12) 0.077(5) Uani 1 1 d . . . . .
H01 H 0.451141 0.501722 0.973447 0.092 Uiso 1 1 calc R U . . .
HO H 0.421489 0.362093 0.966257 0.092 Uiso 1 1 calc R U . . .
C01N C 0.8791(18) 0.1529(17) 0.411(2) 0.092(6) Uani 1 1 d . . . . .
H1BA H 0.848020 0.069458 0.400378 0.137 Uiso 1 1 calc R U . . .
HP H 0.916892 0.186479 0.496653 0.137 Uiso 1 1 calc R U . . .
HQ H 0.939390 0.160743 0.368658 0.137 Uiso 1 1 calc R U . . .
C01O C 0.8157(15) 0.3009(17) 0.1795(15) 0.077(4) Uani 1 1 d . . . . .
H2BA H 0.812928 0.379442 0.223025 0.115 Uiso 1 1 calc R U . . .
HR H 0.786096 0.297756 0.093164 0.115 Uiso 1 1 calc R U . . .
HS H 0.899474 0.284441 0.201043 0.115 Uiso 1 1 calc R U . . .
C01P C 0.1651(16) 0.5723(17) 0.1188(13) 0.073(4) Uani 1 1 d . . . . .
H01E H 0.160832 0.626517 0.062651 0.088 Uiso 1 1 calc R U . . .
H01F H 0.159294 0.490814 0.074633 0.088 Uiso 1 1 calc R U . . .
C01Q C 0.0547(14) 0.6223(17) 0.3964(16) 0.073(4) Uani 1 1 d . . . . .
H01G H 0.021192 0.539095 0.382361 0.110 Uiso 1 1 calc R U . . .
H01H H -0.011755 0.668929 0.378855 0.110 Uiso 1 1 calc R U . . .
H01I H 0.104230 0.649183 0.480222 0.110 Uiso 1 1 calc R U . . .
C01R C 0.2880(14) 0.1750(15) 0.0720(14) 0.069(4) Uani 1 1 d . . . . .
H3BA H 0.274413 0.117861 -0.004035 0.083 Uiso 1 1 calc R U . . .
HT H 0.302668 0.254977 0.056531 0.083 Uiso 1 1 calc R U . . .
C01S C 0.2420(17) 0.8387(15) 0.4645(17) 0.083(5) Uani 1 1 d . . . . .
H01J H 0.171220 0.853346 0.491161 0.125 Uiso 1 1 calc R U . . .
H01K H 0.291392 0.913875 0.471668 0.125 Uiso 1 1 calc R U . . .
H01L H 0.290401 0.791026 0.514267 0.125 Uiso 1 1 calc R U . . .
C01T C 0.108(2) 0.843(2) 0.259(3) 0.119(9) Uani 1 1 d . . . . .
H01M H 0.083457 0.806318 0.173868 0.179 Uiso 1 1 calc R U . . .
H01N H 0.148097 0.923622 0.271626 0.179 Uiso 1 1 calc R U . . .
H01O H 0.037014 0.843131 0.287552 0.179 Uiso 1 1 calc R U . . .

loop_
_atom_site_aniso_label
_atom_site_aniso_U_11
_atom_site_aniso_U_22
_atom_site_aniso_U_33
_atom_site_aniso_U_23
_atom_site_aniso_U_13
_atom_site_aniso_U_12
I001 0.0516(5) 0.0992(7) 0.0741(6) 0.0281(5) 0.0341(4) 0.0153(4)
I002 0.0370(4) 0.0820(6) 0.0952(7) 0.0149(5) 0.0078(4) 0.0077(4)
I003 0.0569(6) 0.0832(7) 0.1447(11) 0.0169(7) 0.0597(7) 0.0137(5)
I004 0.0528(6) 0.1074(8) 0.1036(8) 0.0333(7) 0.0261(5) 0.0100(5)
O005 0.088(8) 0.044(4) 0.071(6) 0.020(4) 0.024(6) 0.007(5)
O006 0.057(5) 0.047(4) 0.054(5) 0.000(4) 0.016(4) -0.015(4)
O007 0.050(5) 0.074(5) 0.074(6) 0.044(5) 0.030(4) 0.032(4)
O008 0.043(4) 0.047(4) 0.068(5) -0.007(4) 0.016(4) 0.002(3)
O009 0.034(4) 0.060(5) 0.084(6) -0.030(5) -0.001(4) 0.017(4)
O00A 0.053(5) 0.089(7) 0.063(5) 0.046(5) 0.014(4) 0.027(5)
O00B 0.035(4) 0.081(6) 0.068(5) 0.047(5) 0.014(4) 0.005(4)
C00C 0.039(5) 0.037(5) 0.037(5) 0.013(4) 0.011(4) 0.009(4)
C00D 0.046(6) 0.036(5) 0.056(6) 0.009(5) 0.026(5) 0.009(4)
C00E 0.031(6) 0.075(8) 0.089(10) 0.038(8) 0.021(6) 0.018(6)
C00F 0.038(5) 0.033(5) 0.043(5) 0.010(4) 0.013(4) 0.001(4)
O00G 0.046(5) 0.099(7) 0.042(4) -0.011(5) 0.012(4) 0.001(5)
C00H 0.050(6) 0.042(5) 0.034(5) 0.006(4) 0.010(5) 0.003(5)
C00I 0.048(6) 0.047(6) 0.057(7) 0.006(5) 0.026(5) 0.011(5)
C00J 0.032(5) 0.043(5) 0.049(6) 0.010(4) 0.021(4) 0.000(4)
C00K 0.047(6) 0.046(6) 0.057(7) 0.016(5) 0.019(6) 0.006(5)
C00L 0.042(6) 0.028(5) 0.046(6) 0.008(4) -0.002(5) 0.005(4)
C00M 0.036(5) 0.051(6) 0.035(5) 0.003(4) 0.005(4) 0.007(4)
C00N 0.040(5) 0.043(5) 0.032(5) 0.008(4) 0.014(4) 0.000(4)
C00O 0.043(6) 0.044(5) 0.048(6) 0.003(5) 0.022(5) 0.011(4)
C00P 0.043(6) 0.079(9) 0.054(7) 0.023(6) 0.015(5) 0.013(6)
C00Q 0.029(5) 0.051(6) 0.052(6) 0.014(5) 0.011(4) 0.013(4)
C00R 0.076(9) 0.042(6) 0.045(6) 0.010(5) 0.017(6) 0.004(5)
C00S 0.031(5) 0.039(5) 0.042(5) 0.013(4) 0.005(4) 0.006(4)
C00U 0.035(5) 0.036(5) 0.058(6) 0.013(5) 0.022(5) 0.005(4)
C00V 0.033(5) 0.043(5) 0.046(5) 0.010(4) 0.019(4) 0.005(4)
C00W 0.039(6) 0.066(7) 0.047(6) 0.021(5) 0.013(5) 0.013(5)
C00X 0.039(5) 0.040(5) 0.046(6) 0.013(4) 0.016(5) 0.004(4)
C00Y 0.044(7) 0.099(11) 0.067(9) 0.012(8) 0.008(6) 0.003(7)
C00Z 0.065(8) 0.046(6) 0.046(7) 0.004(5) 0.001(6) 0.003(6)
C010 0.058(8) 0.070(8) 0.065(8) 0.001(7) 0.004(7) -0.007(7)
C011 0.034(5) 0.031(5) 0.068(7) 0.017(5) 0.015(5) 0.008(4)
C012 0.067(8) 0.080(9) 0.049(7) 0.021(6) 0.022(6) -0.002(7)
C013 0.052(7) 0.066(8) 0.071(9) 0.016(7) 0.026(7) 0.018(6)
C014 0.048(7) 0.062(7) 0.089(10) 0.009(7) 0.028(7) -0.017(6)
C015 0.068(9) 0.053(7) 0.126(14) 0.001(8) 0.063(10) 0.011(6)
C016 0.053(7) 0.036(5) 0.054(7) -0.005(5) 0.023(6) -0.008(5)
C017 0.049(7) 0.075(8) 0.068(8) -0.004(7) 0.035(7) -0.002(6)
C018 0.047(6) 0.042(5) 0.045(6) 0.005(4) 0.012(5) 0.004(5)
C019 0.051(7) 0.055(7) 0.077(9) -0.009(6) 0.036(7) 0.000(6)
C01A 0.091(11) 0.051(7) 0.061(8) -0.009(6) 0.032(8) -0.002(7)
C01B 0.046(7) 0.084(9) 0.044(6) -0.011(6) 0.001(5) 0.006(6)
C01C 0.054(7) 0.051(6) 0.081(9) 0.025(6) 0.027(7) 0.016(5)
C01D 0.050(7) 0.043(6) 0.071(8) -0.005(5) 0.009(6) 0.012(5)
C01E 0.064(8) 0.065(7) 0.052(7) 0.007(6) 0.024(6) 0.020(6)
C01F 0.054(7) 0.058(7) 0.054(7) 0.010(5) 0.021(6) -0.001(5)
C01G 0.049(7) 0.056(6) 0.034(5) 0.003(5) 0.008(5) 0.000(5)
C01H 0.042(7) 0.067(8) 0.082(9) 0.018(7) 0.021(6) 0.011(6)
C01I 0.055(7) 0.046(6) 0.096(10) 0.024(6) 0.013(7) -0.010(5)
C01J 0.076(10) 0.075(9) 0.068(9) -0.009(7) 0.025(8) 0.004(8)
C01K 0.045(6) 0.057(7) 0.073(8) 0.016(6) 0.021(6) 0.018(5)
C01L 0.046(6) 0.082(8) 0.055(7) 0.028(6) 0.015(6) 0.012(6)
C01M 0.059(8) 0.126(13) 0.040(7) 0.002(8) 0.026(6) -0.019(8)
C01N 0.071(11) 0.080(10) 0.104(13) 0.030(10) -0.009(10) 0.003(8)
C01O 0.056(8) 0.102(11) 0.067(9) 0.005(8) 0.025(7) -0.015(8)
C01P 0.069(9) 0.091(10) 0.043(7) -0.012(7) 0.012(7) -0.007(8)
C01Q 0.054(8) 0.104(11) 0.083(10) 0.040(9) 0.036(7) 0.027(8)
C01R 0.059(8) 0.082(9) 0.061(8) 0.025(7) 0.008(6) -0.001(7)
C01S 0.077(10) 0.073(9) 0.098(12) -0.016(9) 0.043(10) 0.016(8)
C01T 0.081(13) 0.125(16) 0.19(3) 0.093(18) 0.055(15) 0.069(13)

loop_
_atom_type_symbol
_atom_type_description
_atom_type_scat_dispersion_real
_atom_type_scat_dispersion_imag
_atom_type_scat_source
C C 0.0033 0.0016 'International Tables Vol C Tables 4.2.6.8 and 6.1.1.4'
H H 0.0000 0.0000 'International Tables Vol C Tables 4.2.6.8 and 6.1.1.4'
O O 0.0106 0.0060 'International Tables Vol C Tables 4.2.6.8 and 6.1.1.4'
I I -0.4742 1.8119 'International Tables Vol C Tables 4.2.6.8 and 6.1.1.4'

loop_
_geom_angle_atom_site_label_1
_geom_angle_atom_site_label_2
_geom_angle_atom_site_label_3
_geom_angle
_geom_angle_site_symmetry_1
_geom_angle_site_symmetry_3
_geom_angle_publ_flag
C00R O005 H005 109.5 . . ?
C00D O006 H006 109.5 . . ?
C00F O007 C00Q 110.6(8) . . ?
C011 O008 C00O 105.4(8) . . ?
C00L O009 C00M 110.3(8) . . ?
C00K O00A H00A 109.5 . . ?
C00U O00B H00D 109.5 . . ?
C01L C00C C00V 122.7(9) . . ?
C01L C00C C00F 107.5(9) . . ?
C00V C00C C00F 103.4(8) . . ?
C01L C00C C00D 100.0(10) . . ?
C00V C00C C00D 119.8(9) . . ?
C00F C00C C00D 101.2(8) . . ?
O006 C00D C00I 115.3(9) . . ?
O006 C00D C00C 115.9(9) . . ?
C00I C00D C00C 96.1(8) . . ?
O006 C00D H00G 109.6 . . ?
C00I C00D H00G 109.6 . . ?
C00C C00D H00G 109.6 . . ?
C00I C00E C01L 103.8(9) . . ?
C00I C00E H00H 111.0 . . ?
C01L C00E H00H 111.0 . . ?
C00I C00E H00I 111.0 . . ?
C01L C00E H00I 111.0 . . ?
H00H C00E H00I 109.0 . . ?
O007 C00F C00C 104.9(8) . . ?
O007 C00F C00X 115.8(9) . . ?
C00C C00F C00X 106.7(8) . . ?
O007 C00F H00J 109.7 . . ?
C00C C00F H00J 109.7 . . ?
C00X C00F H00J 109.7 . . ?
C01G O00G C01F 110.5(9) . . ?
C00N C00H C00M 102.5(9) . . ?
C00N C00H H00E 111.3 . . ?
C00M C00H H00E 111.3 . . ?
C00N C00H H00F 111.3 . . ?
C00M C00H H00F 111.3 . . ?
H00E C00H H00F 109.2 . . ?
C00D C00I C015 115.0(11) . . ?
C00D C00I C00E 97.4(9) . . ?
C015 C00I C00E 113.7(12) . . ?
C00D C00I C00X 103.9(9) . . ?
C015 C00I C00X 115.3(11) . . ?
C00E C00I C00X 109.7(10) . . ?
C01H C00J C017 111.3(11) . . ?
C01H C00J C00U 116.7(9) . . ?
C017 C00J C00U 99.1(9) . . ?
C01H C00J C00S 115.2(10) . . ?
C017 C00J C00S 110.5(10) . . ?
C00U C00J C00S 102.6(8) . . ?
O00A C00K C016 115.2(10) . . ?
O00A C00K C00W 117.3(10) . . ?
C016 C00K C00W 96.0(10) . . ?
O00A C00K H00K 109.2 . . ?
C016 C00K H00K 109.2 . . ?
C00W C00K H00K 109.2 . . ?
O009 C00L C00N 105.7(9) . . ?
O009 C00L C00S 115.9(9) . . ?
C00N C00L C00S 107.0(9) . . ?
O009 C00L H00L 109.4 . . ?
C00N C00L H00L 109.4 . . ?
C00S C00L H00L 109.4 . . ?
O009 C00M C01D 107.2(9) . . ?
O009 C00M C00H 106.0(9) . . ?
C01D C00M C00H 116.7(10) . . ?
O009 C00M H00M 108.9 . . ?
C01D C00M H00M 108.9 . . ?
C00H C00M H00M 108.9 . . ?
C00L C00N C00H 104.1(9) . . ?
C00L C00N C01M 108.3(10) . . ?
C00H C00N C01M 119.8(10) . . ?
C00L C00N C00U 102.3(8) . . ?
C00H C00N C00U 120.2(8) . . ?
C01M C00N C00U 100.5(11) . . ?
O008 C00O C01C 108.2(9) . . ?
O008 C00O C019 107.5(9) . . ?
C01C C00O C019 114.5(11) . . ?
O008 C00O H00O 108.8 . . ?
C01C C00O H00O 108.8 . . ?
C019 C00O H00O 108.8 . . ?
C01J C00P C01G 116.9(12) . . ?
C01J C00P C00Z 114.1(12) . . ?
C01G C00P C00Z 99.5(10) . . ?
C01J C00P C01O 111.5(13) . . ?
C01G C00P C01O 105.5(12) . . ?
C00Z C00P C01O 108.3(11) . . ?
O007 C00Q C01K 107.1(9) . . ?
O007 C00Q C00V 106.1(8) . . ?
C01K C00Q C00V 114.8(10) . . ?
O007 C00Q H00Q 109.6 . . ?
C01K C00Q H00Q 109.6 . . ?
C00V C00Q H00Q 109.6 . . ?
O005 C00R C00Z 116.8(11) . . ?
O005 C00R C018 115.7(11) . . ?
C00Z C00R C018 95.7(9) . . ?
O005 C00R H00R 109.3 . . ?
C00Z C00R H00R 109.3 . . ?
C018 C00R H00R 109.3 . . ?
C01B C00S C01I 107.7(11) . . ?
C01B C00S C00L 112.1(10) . . ?
C01I C00S C00L 112.0(10) . . ?
C01B C00S C00J 113.2(10) . . ?
C01I C00S C00J 111.8(10) . . ?
C00L C00S C00J 99.9(8) . . ?
O00B C00U C00J 120.1(10) . . ?
O00B C00U C00N 113.4(9) . . ?
C00J C00U C00N 95.0(8) . . ?
O00B C00U H00U 109.1 . . ?
C00J C00U H00U 109.1 . . ?
C00N C00U H00U 109.1 . . ?
C00C C00V C00Q 103.7(8) . . ?
C00C C00V H00N 111.0 . . ?
C00Q C00V H00N 111.0 . . ?
C00C C00V H00P 111.0 . . ?
C00Q C00V H00P 111.0 . . ?
H00N C00V H00P 109.0 . . ?
C01Q C00W C00K 116.5(11) . . ?
C01Q C00W C00Y 113.2(12) . . ?
C00K C00W C00Y 97.4(11) . . ?
C01Q C00W C013 115.1(12) . . ?
C00K C00W C013 102.3(9) . . ?
C00Y C00W C013 110.5(11) . . ?
C012 C00X C014 105.1(10) . . ?
C012 C00X C00F 113.5(10) . . ?
C014 C00X C00F 111.4(9) . . ?
C012 C00X C00I 114.0(10) . . ?
C014 C00X C00I 113.3(10) . . ?
C00F C00X C00I 99.8(8) . . ?
C01P C00Y C00W 105.3(11) . . ?
C01P C00Y H00B 110.7 . . ?
C00W C00Y H00B 110.7 . . ?
C01P C00Y H00C 110.7 . . ?
C00W C00Y H00C 110.7 . . ?
H00B C00Y H00C 108.8 . . ?
C00R C00Z C010 99.2(12) . . ?
C00R C00Z C01N 114.1(13) . . ?
C010 C00Z C01N 113.0(12) . . ?
C00R C00Z C00P 102.0(10) . . ?
C010 C00Z C00P 113.6(11) . . ?
C01N C00Z C00P 113.6(14) . . ?
C00Z C010 C01A 103.3(11) . . ?
C00Z C010 H5AA 111.1 . . ?
C01A C010 H5AA 111.1 . . ?
C00Z C010 H 111.1 . . ?
C01A C010 H 111.1 . . ?
H5AA C010 H 109.1 . . ?
O008 C011 C016 102.1(9) . . ?
O008 C011 C013 112.6(10) . . ?
C016 C011 C013 106.7(9) . . ?
O008 C011 H011 111.7 . . ?
C016 C011 H011 111.7 . . ?
C013 C011 H011 111.7 . . ?
C00X C012 H0AA 109.5 . . ?
C00X C012 HA 109.5 . . ?
H0AA C012 HA 109.5 . . ?
C00X C012 HB 109.5 . . ?
H0AA C012 HB 109.5 . . ?
HA C012 HB 109.5 . . ?
C01T C013 C01S 106.9(17) . . ?
C01T C013 C011 111.2(14) . . ?
C01S C013 C011 116.4(12) . . ?
C01T C013 C00W 110.4(14) . . ?
C01S C013 C00W 112.2(13) . . ?
C011 C013 C00W 99.8(10) . . ?
C00X C014 H1AA 109.5 . . ?
C00X C014 HC 109.5 . . ?
H1AA C014 HC 109.5 . . ?
C00X C014 HD 109.5 . . ?
H1AA C014 HD 109.5 . . ?
HC C014 HD 109.5 . . ?
C00I C015 H2AA 109.5 . . ?
C00I C015 HE 109.5 . . ?
H2AA C015 HE 109.5 . . ?
C00I C015 HF 109.5 . . ?
H2AA C015 HF 109.5 . . ?
HE C015 HF 109.5 . . ?
C00K C016 C019 121.3(13) . . ?
C00K C016 C011 101.5(9) . . ?
C019 C016 C011 102.4(9) . . ?
C00K C016 C01P 100.2(10) . . ?
C019 C016 C01P 123.1(11) . . ?
C011 C016 C01P 105.6(12) . . ?
C00J C017 C01M 103.9(10) . . ?
C00J C017 H01P 111.0 . . ?
C01M C017 H01P 111.0 . . ?
C00J C017 H01Q 111.0 . . ?
C01M C017 H01Q 111.0 . . ?
H01P C017 H01Q 109.0 . . ?
C01E C018 C01G 104.4(10) . . ?
C01E C018 C00R 117.9(11) . . ?
C01G C018 C00R 103.0(10) . . ?
C01E C018 C01A 123.8(11) . . ?
C01G C018 C01A 107.4(10) . . ?
C00R C018 C01A 98.4(11) . . ?
C00O C019 C016 104.3(9) . . ?
C00O C019 H01A 110.9 . . ?
C016 C019 H01A 110.9 . . ?
C00O C019 H01B 110.9 . . ?
C016 C019 H01B 110.9 . . ?
H01A C019 H01B 108.9 . . ?
C018 C01A C010 102.7(11) . . ?
C018 C01A H6AA 111.2 . . ?
C010 C01A H6AA 111.2 . . ?
C018 C01A HG 111.2 . . ?
C010 C01A HG 111.2 . . ?
H6AA C01A HG 109.1 . . ?
C00S C01B H01R 109.5 . . ?
C00S C01B H01S 109.5 . . ?
H01R C01B H01S 109.5 . . ?
C00S C01B H01T 109.5 . . ?
H01R C01B H01T 109.5 . . ?
H01S C01B H01T 109.5 . . ?
C00O C01C I001 110.6(8) . . ?
C00O C01C H01C 109.5 . . ?
I001 C01C H01C 109.5 . . ?
C00O C01C H01D 109.5 . . ?
I001 C01C H01D 109.5 . . ?
H01C C01C H01D 108.1 . . ?
C00M C01D I002 111.0(8) . . ?
C00M C01D H01U 109.4 . . ?
I002 C01D H01U 109.4 . . ?
C00M C01D H01V 109.4 . . ?
I002 C01D H01V 109.4 . . ?
H01U C01D H01V 108.0 . . ?
C018 C01E C01F 103.9(10) . . ?
C018 C01E H7AA 111.0 . . ?
C01F C01E H7AA 111.0 . . ?
C018 C01E HH 111.0 . . ?
C01F C01E HH 111.0 . . ?
H7AA C01E HH 109.0 . . ?
O00G C01F C01R 108.5(11) . . ?
O00G C01F C01E 107.1(10) . . ?
C01R C01F C01E 116.0(13) . . ?
O00G C01F H8AA 108.4 . . ?
C01R C01F H8AA 108.4 . . ?
C01E C01F H8AA 108.4 . . ?
O00G C01G C018 105.0(9) . . ?
O00G C01G C00P 113.7(11) . . ?
C018 C01G C00P 105.7(10) . . ?
O00G C01G H9AA 110.7 . . ?
C018 C01G H9AA 110.7 . . ?
C00P C01G H9AA 110.7 . . ?
C00J C01H H01W 109.5 . . ?
C00J C01H H01X 109.5 . . ?
H01W C01H H01X 109.5 . . ?
C00J C01H H01Y 109.5 . . ?
H01W C01H H01Y 109.5 . . ?
H01X C01H H01Y 109.5 . . ?
C00S C01I H01Z 109.5 . . ?
C00S C01I HI 109.5 . . ?
H01Z C01I HI 109.5 . . ?
C00S C01I HJ 109.5 . . ?
H01Z C01I HJ 109.5 . . ?
HI C01I HJ 109.5 . . ?
C00P C01J H0BA 109.5 . . ?
C00P C01J HK 109.5 . . ?
H0BA C01J HK 109.5 . . ?
C00P C01J HL 109.5 . . ?
H0BA C01J HL 109.5 . . ?
HK C01J HL 109.5 . . ?
C00Q C01K I003 110.8(8) . . ?
C00Q C01K H3AA 109.5 . . ?
I003 C01K H3AA 109.5 . . ?
C00Q C01K HM 109.5 . . ?
I003 C01K HM 109.5 . . ?
H3AA C01K HM 108.1 . . ?
C00C C01L C00E 103.4(10) . . ?
C00C C01L H4AA 111.1 . . ?
C00E C01L H4AA 111.1 . . ?
C00C C01L HN 111.1 . . ?
C00E C01L HN 111.1 . . ?
H4AA C01L HN 109.0 . . ?
C00N C01M C017 101.1(10) . . ?
C00N C01M H01 111.6 . . ?
C017 C01M H01 111.6 . . ?
C00N C01M HO 111.6 . . ?
C017 C01M HO 111.6 . . ?
H01 C01M HO 109.4 . . ?
C00Z C01N H1BA 109.5 . . ?
C00Z C01N HP 109.5 . . ?
H1BA C01N HP 109.5 . . ?
C00Z C01N HQ 109.5 . . ?
H1BA C01N HQ 109.5 . . ?
HP C01N HQ 109.5 . . ?
C00P C01O H2BA 109.5 . . ?
C00P C01O HR 109.5 . . ?
H2BA C01O HR 109.5 . . ?
C00P C01O HS 109.5 . . ?
H2BA C01O HS 109.5 . . ?
HR C01O HS 109.5 . . ?
C00Y C01P C016 103.6(11) . . ?
C00Y C01P H01E 111.0 . . ?
C016 C01P H01E 111.0 . . ?
C00Y C01P H01F 111.0 . . ?
C016 C01P H01F 111.0 . . ?
H01E C01P H01F 109.0 . . ?
C00W C01Q H01G 109.5 . . ?
C00W C01Q H01H 109.5 . . ?
H01G C01Q H01H 109.5 . . ?
C00W C01Q H01I 109.5 . . ?
H01G C01Q H01I 109.5 . . ?
H01H C01Q H01I 109.5 . . ?
C01F C01R I004 113.2(10) . . ?
C01F C01R H3BA 108.9 . . ?
I004 C01R H3BA 108.9 . . ?
C01F C01R HT 108.9 . . ?
I004 C01R HT 108.9 . . ?
H3BA C01R HT 107.8 . . ?
C013 C01S H01J 109.5 . . ?
C013 C01S H01K 109.5 . . ?
H01J C01S H01K 109.5 . . ?
C013 C01S H01L 109.5 . . ?
H01J C01S H01L 109.5 . . ?
H01K C01S H01L 109.5 . . ?
C013 C01T H01M 109.5 . . ?
C013 C01T H01N 109.5 . . ?
H01M C01T H01N 109.5 . . ?
C013 C01T H01O 109.5 . . ?
H01M C01T H01O 109.5 . . ?
H01N C01T H01O 109.5 . . ?

loop_
_geom_bond_atom_site_label_1
_geom_bond_atom_site_label_2
_geom_bond_distance
_geom_bond_site_symmetry_2
_geom_bond_publ_flag
I001 C01C 2.152(13) . ?
I002 C01D 2.140(13) . ?
I003 C01K 2.143(13) . ?
I004 C01R 2.128(16) . ?
O005 C00R 1.403(16) . ?
O005 H005 0.8200 . ?
O006 C00D 1.429(15) . ?
O006 H006 0.8200 . ?
O007 C00F 1.435(14) . ?
O007 C00Q 1.436(14) . ?
O008 C011 1.460(14) . ?
O008 C00O 1.465(13) . ?
O009 C00L 1.421(16) . ?
O009 C00M 1.448(14) . ?
O00A C00K 1.429(16) . ?
O00A H00A 0.8200 . ?
O00B C00U 1.398(14) . ?
O00B H00D 0.8200 . ?
C00C C01L 1.479(17) . ?
C00C C00V 1.482(14) . ?
C00C C00F 1.545(13) . ?
C00C C00D 1.559(15) . ?
C00D C00I 1.502(15) . ?
C00D H00G 0.9800 . ?
C00E C00I 1.55(2) . ?
C00E C01L 1.561(19) . ?
C00E H00H 0.9700 . ?
C00E H00I 0.9700 . ?
C00F C00X 1.561(15) . ?
C00F H00J 0.9800 . ?
O00G C01G 1.420(15) . ?
O00G C01F 1.440(15) . ?
C00H C00N 1.507(16) . ?
C00H C00M 1.543(15) . ?
C00H H00E 0.9700 . ?
C00H H00F 0.9700 . ?
C00I C015 1.521(18) . ?
C00I C00X 1.582(16) . ?
C00J C01H 1.499(18) . ?
C00J C017 1.523(18) . ?
C00J C00U 1.536(13) . ?
C00J C00S 1.567(14) . ?
C00K C016 1.513(17) . ?
C00K C00W 1.543(17) . ?
C00K H00K 0.9800 . ?
C00L C00N 1.499(14) . ?
C00L C00S 1.560(15) . ?
C00L H00L 0.9800 . ?
C00M C01D 1.485(17) . ?
C00M H00M 0.9800 . ?
C00N C01M 1.527(16) . ?
C00N C00U 1.549(16) . ?
C00O C01C 1.481(17) . ?
C00O C019 1.507(17) . ?
C00O H00O 0.9800 . ?
C00P C01J 1.50(2) . ?
C00P C01G 1.563(19) . ?
C00P C00Z 1.590(18) . ?
C00P C01O 1.600(19) . ?
C00Q C01K 1.506(16) . ?
C00Q C00V 1.545(15) . ?
C00Q H00Q 0.9800 . ?
C00R C00Z 1.50(2) . ?
C00R C018 1.535(18) . ?
C00R H00R 0.9800 . ?
C00S C01B 1.500(17) . ?
C00S C01I 1.560(17) . ?
C00U H00U 0.9800 . ?
C00V H00N 0.9700 . ?
C00V H00P 0.9700 . ?
C00W C01Q 1.504(17) . ?
C00W C00Y 1.55(2) . ?
C00W C013 1.59(2) . ?
C00X C012 1.512(18) . ?
C00X C014 1.542(15) . ?
C00Y C01P 1.49(2) . ?
C00Y H00B 0.9700 . ?
C00Y H00C 0.9700 . ?
C00Z C010 1.53(2) . ?
C00Z C01N 1.54(2) . ?
C010 C01A 1.56(2) . ?
C010 H5AA 0.9700 . ?
C010 H 0.9700 . ?
C011 C016 1.531(14) . ?
C011 C013 1.560(18) . ?
C011 H011 0.9800 . ?
C012 H0AA 0.9600 . ?
C012 HA 0.9600 . ?
C012 HB 0.9600 . ?
C013 C01T 1.52(2) . ?
C013 C01S 1.54(2) . ?
C014 H1AA 0.9600 . ?
C014 HC 0.9600 . ?
C014 HD 0.9600 . ?
C015 H2AA 0.9600 . ?
C015 HE 0.9600 . ?
C015 HF 0.9600 . ?
C016 C019 1.520(17) . ?
C016 C01P 1.57(2) . ?
C017 C01M 1.62(2) . ?
C017 H01P 0.9700 . ?
C017 H01Q 0.9700 . ?
C018 C01E 1.486(19) . ?
C018 C01G 1.535(16) . ?
C018 C01A 1.555(17) . ?
C019 H01A 0.9700 . ?
C019 H01B 0.9700 . ?
C01A H6AA 0.9700 . ?
C01A HG 0.9700 . ?
C01B H01R 0.9600 . ?
C01B H01S 0.9600 . ?
C01B H01T 0.9600 . ?
C01C H01C 0.9700 . ?
C01C H01D 0.9700 . ?
C01D H01U 0.9700 . ?
C01D H01V 0.9700 . ?
C01E C01F 1.527(18) . ?
C01E H7AA 0.9700 . ?
C01E HH 0.9700 . ?
C01F C01R 1.48(2) . ?
C01F H8AA 0.9800 . ?
C01G H9AA 0.9800 . ?
C01H H01W 0.9600 . ?
C01H H01X 0.9600 . ?
C01H H01Y 0.9600 . ?
C01I H01Z 0.9600 . ?
C01I HI 0.9600 . ?
C01I HJ 0.9600 . ?
C01J H0BA 0.9600 . ?
C01J HK 0.9600 . ?
C01J HL 0.9600 . ?
C01K H3AA 0.9700 . ?
C01K HM 0.9700 . ?
C01L H4AA 0.9700 . ?
C01L HN 0.9700 . ?
C01M H01 0.9700 . ?
C01M HO 0.9700 . ?
C01N H1BA 0.9600 . ?
C01N HP 0.9600 . ?
C01N HQ 0.9600 . ?
C01O H2BA 0.9600 . ?
C01O HR 0.9600 . ?
C01O HS 0.9600 . ?
C01P H01E 0.9700 . ?
C01P H01F 0.9700 . ?
C01Q H01G 0.9600 . ?
C01Q H01H 0.9600 . ?
C01Q H01I 0.9600 . ?
C01R H3BA 0.9700 . ?
C01R HT 0.9700 . ?
C01S H01J 0.9600 . ?
C01S H01K 0.9600 . ?
C01S H01L 0.9600 . ?
C01T H01M 0.9600 . ?
C01T H01N 0.9600 . ?
C01T H01O 0.9600 . ?
